data_1529216
loop_
_publ_author_name
'Li, Bao-Sheng'
'Wang, Yuhuang'
'Jin, Zhichao'
'Chi, Yonggui Robin'

_publ_section_title
;
 Cycloaddition of cyclobutenone and azomethine imine enabled by chiral
 isothiourea organic catalysts
;
_journal_issue 10
_journal_name_full 'Chem. Sci.'
_journal_page_first 6008
_journal_paper_doi 10.1039/C5SC01972A
_journal_volume 6
_journal_year 2015
_chemical_absolute_configuration ad
_chemical_formula_sum 'C26 H21 Cl N2 O2'
_chemical_formula_weight 428.90
_space_group_crystal_system orthorhombic
_space_group_IT_number 19
_space_group_name_Hall 'P 2ac 2ab'
_space_group_name_H-M_alt 'P 21 21 21'
_symmetry_space_group_name_Hall 'P 2ac 2ab'
_symmetry_space_group_name_H-M 'P 21 21 21'
_atom_sites_solution_hydrogens geom
_audit_update_record
;
2014-12-24 deposited with the CCDC.
2015-07-20 downloaded from the CCDC.
;
_cell_angle_alpha 90
_cell_angle_beta 90
_cell_angle_gamma 90
_cell_formula_units_Z 4
_cell_length_a 9.5286(2)
_cell_length_b 10.2653(3)
_cell_length_c 21.7873(5)
_cell_measurement_reflns_used 4582
_cell_measurement_temperature 103.(2)
_cell_measurement_theta_max 24.3014
_cell_measurement_theta_min 2.7264
_cell_volume 2131.10(9)
_computing_cell_refinement 'SAINT V8.34A (Bruker AXS Inc., 2013)'
_computing_data_collection 'APEX2 (Bruker AXS Inc., 2014)'
_computing_data_reduction 'SAINT V8.34A (Bruker AXS Inc., 2013)'
_computing_molecular_graphics 'XP (Bruker AXS Inc., 2014)'
_computing_publication_material 'APEX2 (Bruker AXS Inc., 2014)'
_computing_structure_refinement 'SHELXL-2014/6 (Sheldrick, 2014)'
_diffrn_ambient_temperature 103.(2)
_diffrn_detector_area_resol_mean 8.3333
_diffrn_measured_fraction_theta_full 0.997
_diffrn_measured_fraction_theta_max 0.997
_diffrn_measurement_device_type 'CCD area detector'
_diffrn_measurement_method 'phi and omega scans'
_diffrn_radiation_monochromator graphite
_diffrn_radiation_type MoK\a
_diffrn_radiation_wavelength 0.71073
_diffrn_reflns_av_R_equivalents 0.0391
_diffrn_reflns_av_unetI/netI 0.0457
_diffrn_reflns_limit_h_max 11
_diffrn_reflns_limit_h_min -9
_diffrn_reflns_limit_k_max 13
_diffrn_reflns_limit_k_min -9
_diffrn_reflns_limit_l_max 18
_diffrn_reflns_limit_l_min -29
_diffrn_reflns_number 5299
_diffrn_reflns_theta_full 28.33
_diffrn_reflns_theta_max 28.33
_diffrn_reflns_theta_min 2.92
_diffrn_source 'fine-focus sealed tube'
_exptl_absorpt_coefficient_mu 0.205
_exptl_absorpt_correction_T_max 0.98
_exptl_absorpt_correction_T_min 0.84
_exptl_absorpt_correction_type multi-scan
_exptl_absorpt_process_details 'SADABS V2014/4 (Bruker AXS Inc.)'
_exptl_crystal_colour yellow
_exptl_crystal_density_diffrn 1.337
_exptl_crystal_density_method 'not measured'
_exptl_crystal_description block
_exptl_crystal_F_000 896
_exptl_crystal_size_max 0.200
_exptl_crystal_size_mid 0.180
_exptl_crystal_size_min 0.100
_refine_diff_density_max 0.236
_refine_diff_density_min -0.227
_refine_ls_abs_structure_details
;
Flack x determined using 1806 quotients [(I+)-(I-)]/[(I+)+(I-)]
(Parsons, Flack and Wagner, Acta Cryst. B69 (2013) 249-259).
;
_refine_ls_abs_structure_Flack -0.02(3)
_refine_ls_extinction_method none
_refine_ls_goodness_of_fit_ref 1.020
_refine_ls_hydrogen_treatment constr
_refine_ls_matrix_type full
_refine_ls_number_parameters 280
_refine_ls_number_reflns 5299
_refine_ls_number_restraints 0
_refine_ls_restrained_S_all 1.020
_refine_ls_R_factor_all 0.0496
_refine_ls_R_factor_gt 0.0369
_refine_ls_shift/su_max 0.001
_refine_ls_shift/su_mean 0.000
_refine_ls_structure_factor_coef Fsqd
_refine_ls_weighting_details 'w=1/[\s^2^(Fo^2^)+(0.0367P)^2^+0.4085P] where P=(Fo^2^+2Fc^2^)/3'
_refine_ls_weighting_scheme calc
_refine_ls_wR_factor_gt 0.0779
_refine_ls_wR_factor_ref 0.0847
_reflns_number_gt 4551
_reflns_number_total 5299
_reflns_threshold_expression 'I > 2\s(I)'
_cod_data_source_file c5sc01972a2.cif
_cod_data_source_block I
_cod_depositor_comments 'Adding full bibliography for 1529216.cif.'
_cod_database_code 1529216

loop_
_space_group_symop_operation_xyz
'x, y, z'
'-x+1/2, -y, z+1/2'
'-x, y+1/2, -z+1/2'
'x+1/2, -y+1/2, -z'

loop_
_atom_site_type_symbol
_atom_site_label
_atom_site_fract_x
_atom_site_fract_y
_atom_site_fract_z
_atom_site_U_iso_or_equiv
_atom_site_adp_type
_atom_site_calc_flag
_atom_site_refinement_flags_adp
_atom_site_refinement_flags_posn
_atom_site_occupancy
C C1 -0.0052(3) 0.6025(2) 1.01864(11) 0.0185(5) Uani d . . 1
H H1A -0.103 0.6252 1.0077 0.022 Uiso calc U R 1
H H1B -0.0041 0.569 1.0613 0.022 Uiso calc U R 1
C C2 0.0510(3) 0.5003(2) 0.97494(11) 0.0199(5) Uani d . . 1
H H2A 0.1466 0.4741 0.9878 0.024 Uiso calc U R 1
H H2B -0.0099 0.4223 0.9762 0.024 Uiso calc U R 1
C C3 0.0556(2) 0.5531(2) 0.91059(11) 0.0162(5) Uani d . . 1
C C4 0.0538(2) 0.4694(2) 0.86017(12) 0.0205(5) Uani d . . 1
H H4 0.0528 0.3779 0.8667 0.025 Uiso calc U R 1
C C5 0.0536(3) 0.5174(3) 0.80091(11) 0.0221(5) Uani d . . 1
H H5 0.0527 0.459 0.7671 0.026 Uiso calc U R 1
C C6 0.0547(3) 0.6512(3) 0.79081(11) 0.0234(6) Uani d . . 1
H H6 0.0521 0.6847 0.7502 0.028 Uiso calc U R 1
C C7 0.0596(3) 0.7350(2) 0.84048(11) 0.0207(5) Uani d . . 1
H H7 0.0622 0.8264 0.8335 0.025 Uiso calc U R 1
C C8 0.0608(2) 0.6881(2) 0.90050(11) 0.0163(5) Uani d . . 1
C C9 0.0718(2) 0.7844(2) 0.95278(10) 0.0145(5) Uani d . . 1
H H9 0.1585 0.8374 0.946 0.017 Uiso calc U R 1
C C10 -0.0516(2) 0.8796(2) 0.96054(10) 0.0144(5) Uani d . . 1
H H10 -0.1411 0.8317 0.9525 0.017 Uiso calc U R 1
C C11 -0.0436(2) 0.9117(2) 1.02864(11) 0.0159(5) Uani d . . 1
C C12 0.1052(2) 0.8157(3) 1.11403(10) 0.0176(5) Uani d . . 1
C C13 0.0675(2) 0.9183(2) 1.15940(10) 0.0151(5) Uani d . . 1
C C14 0.1788(3) 0.9889(3) 1.18387(11) 0.0217(5) Uani d . . 1
H H14 0.2714 0.975 1.1691 0.026 Uiso calc U R 1
C C15 0.1547(3) 1.0794(3) 1.22975(12) 0.0283(6) Uani d . . 1
H H15 0.2301 1.13 1.2454 0.034 Uiso calc U R 1
C C16 0.0212(3) 1.0960(3) 1.25278(12) 0.0282(6) Uani d . . 1
H H16 0.005 1.1572 1.2847 0.034 Uiso calc U R 1
C C17 -0.0891(3) 1.0240(3) 1.22967(12) 0.0275(6) Uani d . . 1
H H17 -0.1806 1.035 1.2462 0.033 Uiso calc U R 1
C C18 -0.0672(3) 0.9355(2) 1.18232(11) 0.0208(5) Uani d . . 1
H H18 -0.1435 0.8873 1.1658 0.025 Uiso calc U R 1
C C19 -0.0513(3) 1.0039(2) 0.92303(10) 0.0158(5) Uani d . . 1
C C20 -0.1740(3) 1.0416(2) 0.90063(11) 0.0176(5) Uani d . . 1
H H20 -0.2509 0.9833 0.9044 0.021 Uiso calc U R 1
C C21 0.0815(2) 1.0796(2) 0.91561(11) 0.0159(5) Uani d . . 1
C C22 0.1432(3) 1.0905(2) 0.85779(11) 0.0208(5) Uani d . . 1
H H22 0.0989 1.0511 0.8234 0.025 Uiso calc U R 1
C C23 0.2679(3) 1.1578(2) 0.84961(12) 0.0255(6) Uani d . . 1
H H23 0.3091 1.1632 0.81 0.031 Uiso calc U R 1
C C24 0.3324(3) 1.2171(2) 0.89933(13) 0.0251(6) Uani d . . 1
H H24 0.4176 1.2638 0.8939 0.03 Uiso calc U R 1
C C25 0.2723(3) 1.2079(2) 0.95672(12) 0.0229(5) Uani d . . 1
H H25 0.316 1.2492 0.9907 0.027 Uiso calc U R 1
C C26 0.1487(3) 1.1389(2) 0.96534(11) 0.0188(5) Uani d . . 1
H H26 0.1094 1.132 1.0053 0.023 Uiso calc U R 1
Cl Cl1 -0.20423(7) 1.18999(6) 0.86502(3) 0.02481(15) Uani d . . 1
N N1 0.0403(2) 0.81580(19) 1.05609(9) 0.0161(4) Uani d . . 1
N N2 0.0862(2) 0.71848(18) 1.01337(8) 0.0155(4) Uani d . . 1
O O1 -0.09652(19) 1.00295(17) 1.05443(7) 0.0213(4) Uani d . . 1
O O2 0.1911(2) 0.73275(18) 1.12588(8) 0.0302(5) Uani d . . 1

loop_
_atom_site_aniso_label
_atom_site_aniso_U_11
_atom_site_aniso_U_22
_atom_site_aniso_U_33
_atom_site_aniso_U_12
_atom_site_aniso_U_13
_atom_site_aniso_U_23
C1 0.0203(12) 0.0132(11) 0.0222(13) 0.0006(10) 0.0032(10) 0.0020(10)
C2 0.0217(12) 0.0122(11) 0.0257(13) -0.0016(11) 0.0012(10) -0.0009(10)
C3 0.0118(11) 0.0160(11) 0.0208(12) -0.0004(10) -0.0008(9) -0.0017(9)
C4 0.0162(11) 0.0149(11) 0.0305(13) 0.0007(9) -0.0004(11) -0.0054(11)
C5 0.0169(12) 0.0252(13) 0.0241(12) 0.0001(11) -0.0006(10) -0.0109(11)
C6 0.0250(13) 0.0281(14) 0.0170(12) -0.0006(11) 0.0020(10) -0.0028(10)
C7 0.0238(13) 0.0167(12) 0.0216(12) -0.0009(11) 0.0017(10) -0.0010(10)
C8 0.0141(11) 0.0142(11) 0.0205(11) 0.0000(10) 0.0017(9) -0.0041(10)
C9 0.0149(11) 0.0135(11) 0.0150(11) 0.0000(9) 0.0011(9) 0.0001(9)
C10 0.0146(11) 0.0119(11) 0.0168(11) 0.0000(9) -0.0011(9) 0.0001(9)
C11 0.0154(11) 0.0136(11) 0.0186(11) -0.0013(10) 0.0007(9) 0.0026(10)
C12 0.0182(11) 0.0185(12) 0.0160(11) 0.0023(10) 0.0020(9) 0.0016(10)
C13 0.0176(12) 0.0148(11) 0.0129(11) 0.0027(10) -0.0002(9) 0.0031(9)
C14 0.0186(13) 0.0265(13) 0.0200(12) -0.0051(11) -0.0005(10) 0.0036(11)
C15 0.0355(16) 0.0248(14) 0.0245(14) -0.0115(12) -0.0068(12) 0.0003(11)
C16 0.0440(18) 0.0210(14) 0.0196(13) 0.0051(13) -0.0016(12) -0.0057(12)
C17 0.0241(14) 0.0353(16) 0.0231(13) 0.0088(12) 0.0030(11) -0.0051(12)
C18 0.0179(12) 0.0249(13) 0.0196(12) 0.0003(11) -0.0001(10) -0.0021(10)
C19 0.0207(12) 0.0133(11) 0.0134(10) -0.0027(10) 0.0004(9) -0.0016(9)
C20 0.0205(12) 0.0158(12) 0.0166(11) -0.0009(10) -0.0001(9) 0.0029(9)
C21 0.0142(12) 0.0110(11) 0.0225(12) 0.0004(9) -0.0020(9) 0.0015(10)
C22 0.0282(13) 0.0138(11) 0.0203(12) -0.0037(10) -0.0018(11) -0.0017(10)
C23 0.0275(14) 0.0195(13) 0.0294(14) -0.0047(11) 0.0093(11) -0.0014(11)
C24 0.0194(13) 0.0158(13) 0.0400(15) -0.0040(10) 0.0026(11) -0.0037(11)
C25 0.0225(13) 0.0150(12) 0.0313(14) -0.0008(10) -0.0067(10) -0.0042(11)
C26 0.0226(13) 0.0140(11) 0.0197(12) -0.0006(10) -0.0033(10) -0.0003(10)
Cl1 0.0261(3) 0.0223(3) 0.0261(3) 0.0045(3) -0.0019(3) 0.0097(3)
N1 0.0183(10) 0.0134(9) 0.0166(9) 0.0045(9) 0.0007(8) -0.0024(8)
N2 0.0199(10) 0.0112(9) 0.0156(10) 0.0018(8) 0.0015(8) -0.0016(8)
O1 0.0276(10) 0.0169(9) 0.0193(8) 0.0089(8) 0.0001(7) -0.0036(7)
O2 0.0353(11) 0.0333(10) 0.0219(9) 0.0202(9) -0.0045(8) -0.0036(8)

loop_
_atom_type_symbol
_atom_type_description
_atom_type_scat_dispersion_real
_atom_type_scat_dispersion_imag
_atom_type_scat_source
C C 0.0033 0.0016 'International Tables Vol C Tables 4.2.6.8 and 6.1.1.4'
H H 0.0000 0.0000 'International Tables Vol C Tables 4.2.6.8 and 6.1.1.4'
N N 0.0061 0.0033 'International Tables Vol C Tables 4.2.6.8 and 6.1.1.4'
O O 0.0106 0.0060 'International Tables Vol C Tables 4.2.6.8 and 6.1.1.4'
Cl Cl 0.1484 0.1585 'International Tables Vol C Tables 4.2.6.8 and 6.1.1.4'

loop_
_geom_angle_atom_site_label_1
_geom_angle_atom_site_label_2
_geom_angle_atom_site_label_3
_geom_angle
N2 C1 C2 107.47(19)
C3 C2 C1 110.3(2)
C4 C3 C8 119.0(2)
C4 C3 C2 120.8(2)
C8 C3 C2 120.2(2)
C5 C4 C3 121.1(2)
C4 C5 C6 120.0(2)
C7 C6 C5 119.4(2)
C6 C7 C8 121.3(2)
C7 C8 C3 119.2(2)
C7 C8 C9 118.8(2)
C3 C8 C9 122.0(2)
N2 C9 C8 112.16(18)
N2 C9 C10 105.15(17)
C8 C9 C10 116.44(19)
C19 C10 C11 110.06(18)
C19 C10 C9 118.33(19)
C11 C10 C9 101.95(18)
O1 C11 N1 125.9(2)
O1 C11 C10 127.1(2)
N1 C11 C10 106.96(19)
O2 C12 N1 119.4(2)
O2 C12 C13 121.3(2)
N1 C12 C13 119.3(2)
C18 C13 C14 120.1(2)
C18 C13 C12 123.5(2)
C14 C13 C12 116.1(2)
C15 C14 C13 120.0(2)
C16 C15 C14 120.0(3)
C15 C16 C17 120.3(2)
C16 C17 C18 120.4(2)
C13 C18 C17 119.2(2)
C20 C19 C21 123.7(2)
C20 C19 C10 116.3(2)
C21 C19 C10 119.9(2)
C19 C20 Cl1 124.7(2)
C22 C21 C26 118.2(2)
C22 C21 C19 119.8(2)
C26 C21 C19 122.0(2)
C23 C22 C21 121.2(2)
C22 C23 C24 119.9(2)
C25 C24 C23 119.6(2)
C24 C25 C26 120.7(2)
C25 C26 C21 120.4(2)
C11 N1 C12 129.4(2)
C11 N1 N2 112.73(18)
C12 N1 N2 116.60(19)
N1 N2 C1 109.31(17)
N1 N2 C9 103.35(16)
C1 N2 C9 112.33(18)

loop_
_geom_bond_atom_site_label_1
_geom_bond_atom_site_label_2
_geom_bond_distance
C1 N2 1.480(3)
C1 C2 1.514(3)
C2 C3 1.504(3)
C3 C4 1.395(3)
C3 C8 1.403(3)
C4 C5 1.382(4)
C5 C6 1.391(4)
C6 C7 1.383(3)
C7 C8 1.394(3)
C8 C9 1.512(3)
C9 N2 1.490(3)
C9 C10 1.538(3)
C10 C19 1.515(3)
C10 C11 1.522(3)
C11 O1 1.203(3)
C11 N1 1.402(3)
C12 O2 1.208(3)
C12 N1 1.406(3)
C12 C13 1.489(3)
C13 C18 1.389(3)
C13 C14 1.391(3)
C14 C15 1.383(4)
C15 C16 1.378(4)
C16 C17 1.380(4)
C17 C18 1.391(3)
C19 C20 1.325(3)
C19 C21 1.494(3)
C20 Cl1 1.733(2)
C21 C22 1.394(3)
C21 C26 1.398(3)
C22 C23 1.386(3)
C23 C24 1.387(4)
C24 C25 1.378(4)
C25 C26 1.387(4)
N1 N2 1.434(3)
